data_7232497
loop_
_publ_author_name
'Tothadi, Srinu'
'Phadkule, Amala'

_publ_section_title
;
 Does stoichiometry matter? Cocrystals of aliphatic dicarboxylic acids
 with isonicotinamide: odd--even alternation in melting points
;
_journal_issue 15
_journal_name_full CrystEngComm
_journal_page_first 2481
_journal_paper_doi 10.1039/C9CE00299E
_journal_volume 21
_journal_year 2019
_chemical_formula_sum 'C57 H72 N12 O18'
_chemical_formula_weight 1213.26
_chemical_name_common 'pimelic acid_isonicotinamide (1:2) cocrystal'
_space_group_crystal_system triclinic
_space_group_IT_number 2
_space_group_name_Hall '-P 1'
_space_group_name_H-M_alt 'P -1'
_symmetry_space_group_name_Hall '-P 1'
_symmetry_space_group_name_H-M 'P -1'
_atom_sites_solution_hydrogens mixed
_audit_creation_method SHELXL-2016/6
_audit_update_record
;
2018-05-28 deposited with the CCDC.    2019-03-18 downloaded from the CCDC.
;
_cell_angle_alpha 97.734(9)
_cell_angle_beta 93.796(12)
_cell_angle_gamma 93.228(8)
_cell_formula_units_Z 2
_cell_length_a 7.4674(16)
_cell_length_b 15.866(3)
_cell_length_c 24.954(6)
_cell_measurement_reflns_used 9684
_cell_measurement_temperature 100(2)
_cell_measurement_theta_max 26.43
_cell_measurement_theta_min 2.60
_cell_volume 2916.8(11)
_computing_structure_refinement 'SHELXL-2016/6 (Sheldrick, 2016)'
_computing_structure_solution 'SHELXT 2014/5 (Sheldrick, 2014)'
_diffrn_ambient_temperature 100(2)
_diffrn_measured_fraction_theta_full 0.993
_diffrn_measured_fraction_theta_max 0.991
_diffrn_measurement_device_type 'Bruker APEX-II CCD'
_diffrn_measurement_method '\f and \w scans'
_diffrn_radiation_type MoK\a
_diffrn_radiation_wavelength 0.71073
_diffrn_reflns_av_R_equivalents 0.0253
_diffrn_reflns_av_unetI/netI 0.0151
_diffrn_reflns_Laue_measured_fraction_full 0.993
_diffrn_reflns_Laue_measured_fraction_max 0.991
_diffrn_reflns_limit_h_max 9
_diffrn_reflns_limit_h_min -9
_diffrn_reflns_limit_k_max 19
_diffrn_reflns_limit_k_min -19
_diffrn_reflns_limit_l_max 31
_diffrn_reflns_limit_l_min -31
_diffrn_reflns_number 85113
_diffrn_reflns_point_group_measured_fraction_full 0.993
_diffrn_reflns_point_group_measured_fraction_max 0.991
_diffrn_reflns_theta_full 25.242
_diffrn_reflns_theta_max 26.387
_diffrn_reflns_theta_min 2.238
_exptl_absorpt_coefficient_mu 0.104
_exptl_absorpt_correction_T_max 0.7454
_exptl_absorpt_correction_T_min 0.7139
_exptl_absorpt_correction_type multi-scan
_exptl_absorpt_process_details 'SADABS 2014/5'
_exptl_crystal_colour colourless
_exptl_crystal_density_diffrn 1.381
_exptl_crystal_description block
_exptl_crystal_F_000 1284
_exptl_crystal_size_max 0.15
_exptl_crystal_size_mid 0.14
_exptl_crystal_size_min 0.11
_refine_diff_density_max 0.343
_refine_diff_density_min -0.284
_refine_diff_density_rms 0.083
_refine_ls_extinction_method none
_refine_ls_goodness_of_fit_ref 1.032
_refine_ls_hydrogen_treatment mixed
_refine_ls_matrix_type full
_refine_ls_number_parameters 841
_refine_ls_number_reflns 11862
_refine_ls_number_restraints 15
_refine_ls_restrained_S_all 1.033
_refine_ls_R_factor_all 0.0418
_refine_ls_R_factor_gt 0.0357
_refine_ls_shift/su_max 0.003
_refine_ls_shift/su_mean 0.000
_refine_ls_structure_factor_coef Fsqd
_refine_ls_weighting_details 'w=1/[\s^2^(Fo^2^)+(0.0679P)^2^+0.7435P] where P=(Fo^2^+2Fc^2^)/3'
_refine_ls_weighting_scheme calc
_refine_ls_wR_factor_gt 0.1098
_refine_ls_wR_factor_ref 0.1151
_reflns_Friedel_coverage 0.000
_reflns_number_gt 10280
_reflns_number_total 11862
_reflns_threshold_expression 'I > 2\s(I)'
_cod_data_source_file c9ce00299e2.cif
_cod_data_source_block shelx1
_cod_depositor_comments 'Adding full bibliography for 7232497--7232500.cif.'
_cod_database_code 7232497
_shelx_shelxl_version_number 2016/6
_shelx_space_group_comment
;
The symmetry employed for this shelxl refinement is uniquely defined
by the following loop, which should always be used as a source of
symmetry information in preference to the above space-group names.
They are only intended as comments.
;

loop_
_space_group_symop_operation_xyz
'x, y, z'
'-x, -y, -z'

loop_
_atom_site_label
_atom_site_type_symbol
_atom_site_fract_x
_atom_site_fract_y
_atom_site_fract_z
_atom_site_U_iso_or_equiv
_atom_site_adp_type
_atom_site_occupancy
_atom_site_site_symmetry_order
_atom_site_calc_flag
_atom_site_refinement_flags_posn
_atom_site_refinement_flags_adp
O1 O 0.74713(11) 0.89990(5) 1.44355(3) 0.02060(17) Uani 1 1 d . .
H1 H 0.7581(19) 0.9462(9) 1.4715(6) 0.031 Uiso 1 1 d . U
O2 O 0.60481(10) 0.85498(5) 1.09004(3) 0.01834(17) Uani 1 1 d . .
H2 H 0.6122(19) 0.8680(9) 1.0558(6) 0.028 Uiso 1 1 d . U
O3 O 0.88193(10) 0.91794(5) 1.10081(3) 0.02222(18) Uani 1 1 d . .
O4 O 0.64467(11) 0.99386(5) 1.39177(3) 0.02232(18) Uani 1 1 d . .
O5 O 0.27700(10) 0.52273(5) 0.08958(3) 0.01818(17) Uani 1 1 d . .
H5 H 0.2807(19) 0.5351(9) 0.0554(6) 0.027 Uiso 1 1 d . U
O6 O 0.38160(11) 0.66326(5) 0.38917(3) 0.02150(18) Uani 1 1 d . .
O7 O 0.55426(10) 0.58575(5) 0.09847(3) 0.02288(18) Uani 1 1 d . .
O8 O 0.48916(12) 0.57106(5) 0.44148(3) 0.02244(18) Uani 1 1 d . .
O9 O -0.05938(10) 0.18838(5) -0.90792(3) 0.01823(17) Uani 1 1 d . .
H9 H -0.0548(19) 0.2018(9) -0.9422(6) 0.027 Uiso 1 1 d . U
O10 O -0.01316(12) 0.22207(5) -0.55433(3) 0.02401(19) Uani 1 1 d . .
H10 H -0.002(2) 0.2670(10) -0.5255(6) 0.036 Uiso 1 1 d . U
O11 O 0.21790(10) 0.25116(5) -0.89714(3) 0.02225(18) Uani 1 1 d . .
O12 O -0.00625(13) 0.32473(5) -0.60718(3) 0.0261(2) Uani 1 1 d . .
O13 O 0.87136(11) 1.12026(5) 1.72677(3) 0.02000(17) Uani 1 1 d . .
O14 O -0.17730(10) 0.31905(5) -1.19218(3) 0.01705(16) Uani 1 1 d . .
O15 O 0.16910(11) 0.45045(5) -0.27176(3) 0.02046(17) Uani 1 1 d . .
O16 O 0.16085(10) 0.65466(5) -0.19483(3) 0.01760(17) Uani 1 1 d . .
O17 O 0.52546(11) 0.78445(5) 0.72713(3) 0.02103(18) Uani 1 1 d . .
O18 O 0.49915(10) 0.98871(5) 0.80582(3) 0.01717(16) Uani 1 1 d . .
N1 N 0.80094(13) 1.24271(6) 1.69576(4) 0.01736(19) Uani 1 1 d D .
H1A H 0.8052(19) 1.2685(8) 1.7283(4) 0.026 Uiso 1 1 d D U
H1B H 0.7640(18) 1.2693(8) 1.6696(4) 0.026 Uiso 1 1 d D U
N2 N 0.80225(13) 1.01711(6) 1.52841(4) 0.01814(19) Uani 1 1 d . .
N3 N -0.06021(12) 0.23476(6) -1.00752(4) 0.01739(19) Uani 1 1 d . .
N4 N 0.10621(12) 0.37765(6) -1.17031(4) 0.01720(19) Uani 1 1 d D .
H4C H 0.1090(19) 0.3980(9) -1.1999(4) 0.026 Uiso 1 1 d D U
H4D H 0.2023(14) 0.3872(9) -1.1485(5) 0.026 Uiso 1 1 d D U
N5 N 0.02689(13) 0.33516(6) -0.46666(4) 0.0195(2) Uani 1 1 d . .
N6 N 0.11151(13) 0.57272(6) -0.30489(4) 0.01792(19) Uani 1 1 d D .
H6C H 0.1276(19) 0.6011(8) -0.2729(4) 0.027 Uiso 1 1 d D U
H6D H 0.0786(18) 0.5995(8) -0.3312(4) 0.027 Uiso 1 1 d D U
N7 N 0.27263(12) 0.56984(6) -0.01008(4) 0.01744(19) Uani 1 1 d . .
N8 N 0.44312(12) 0.71417(6) -0.17193(4) 0.01687(19) Uani 1 1 d D .
H8A H 0.4499(19) 0.7342(8) -0.2016(4) 0.025 Uiso 1 1 d D U
H8B H 0.5389(14) 0.7231(9) -0.1501(5) 0.025 Uiso 1 1 d D U
N9 N 0.49222(13) 0.91014(6) 0.69522(4) 0.01752(19) Uani 1 1 d D .
H9C H 0.4632(18) 0.9378(8) 0.6690(4) 0.026 Uiso 1 1 d D U
H9D H 0.4917(19) 0.9362(8) 0.7277(4) 0.026 Uiso 1 1 d D U
N10 N 0.50177(13) 0.68522(6) 0.52860(4) 0.0213(2) Uani 1 1 d . .
N11 N 0.78278(13) 1.04673(6) 0.82849(4) 0.01668(19) Uani 1 1 d . .
N12 N 0.60656(12) 0.90244(6) 0.99022(4) 0.01761(19) Uani 1 1 d . .
C1 C 0.68675(14) 0.92205(7) 1.39678(4) 0.0152(2) Uani 1 1 d . .
C2 C 0.67938(14) 0.84834(6) 1.35127(4) 0.0149(2) Uani 1 1 d . .
H2A H 0.587332 0.806147 1.357889 0.018 Uiso 1 1 calc R U
H2B H 0.793559 0.822149 1.352753 0.018 Uiso 1 1 calc R U
C3 C 0.64102(14) 0.86980(6) 1.29414(4) 0.0148(2) Uani 1 1 d . .
H3A H 0.730093 0.912956 1.286966 0.018 Uiso 1 1 calc R U
H3B H 0.523550 0.892631 1.291077 0.018 Uiso 1 1 calc R U
C4 C 0.64607(14) 0.78980(6) 1.25233(4) 0.0149(2) Uani 1 1 d . .
H4A H 0.762229 0.766176 1.256898 0.018 Uiso 1 1 calc R U
H4B H 0.555049 0.747567 1.259561 0.018 Uiso 1 1 calc R U
C5 C 0.61444(14) 0.80598(7) 1.19341(4) 0.0142(2) Uani 1 1 d . .
H5A H 0.602609 0.751918 1.169733 0.017 Uiso 1 1 calc R U
H5B H 0.502980 0.833785 1.189157 0.017 Uiso 1 1 calc R U
C6 C 0.76891(14) 0.86174(7) 1.17681(4) 0.0148(2) Uani 1 1 d . .
H6A H 0.777606 0.915627 1.200647 0.018 Uiso 1 1 calc R U
H6B H 0.879745 0.834311 1.183118 0.018 Uiso 1 1 calc R U
C7 C 0.75756(14) 0.88051(7) 1.11909(4) 0.0142(2) Uani 1 1 d . .
C8 C 0.43132(14) 0.54850(7) 0.11756(4) 0.0145(2) Uani 1 1 d . .
C9 C 0.44728(14) 0.53065(7) 0.17539(4) 0.0152(2) Uani 1 1 d . .
H9A H 0.455637 0.584870 0.198880 0.018 Uiso 1 1 calc R U
H9B H 0.559751 0.504305 0.181211 0.018 Uiso 1 1 calc R U
C10 C 0.29736(14) 0.47424(7) 0.19370(4) 0.0149(2) Uani 1 1 d . .
H10A H 0.282072 0.420623 0.169597 0.018 Uiso 1 1 calc R U
H10B H 0.185234 0.502102 0.191736 0.018 Uiso 1 1 calc R U
C11 C 0.34134(14) 0.45697(7) 0.25182(4) 0.0158(2) Uani 1 1 d . .
H11A H 0.455585 0.430889 0.253635 0.019 Uiso 1 1 calc R U
H11B H 0.249898 0.416563 0.261012 0.019 Uiso 1 1 calc R U
C12 C 0.35192(14) 0.53727(7) 0.29392(4) 0.0158(2) Uani 1 1 d . .
H12A H 0.438607 0.579259 0.284005 0.019 Uiso 1 1 calc R U
H12B H 0.235585 0.561554 0.294214 0.019 Uiso 1 1 calc R U
C13 C 0.40721(14) 0.51672(6) 0.35015(4) 0.0158(2) Uani 1 1 d . .
H13A H 0.319739 0.474443 0.359331 0.019 Uiso 1 1 calc R U
H13B H 0.522104 0.491156 0.348930 0.019 Uiso 1 1 calc R U
C14 C 0.42365(14) 0.59174(7) 0.39493(4) 0.0159(2) Uani 1 1 d . .
C15 C 0.09322(14) 0.21380(7) -0.87896(4) 0.0144(2) Uani 1 1 d . .
C16 C 0.10372(14) 0.19442(7) -0.82133(4) 0.0151(2) Uani 1 1 d . .
H16A H 0.111981 0.248034 -0.797218 0.018 Uiso 1 1 calc R U
H16B H 0.214214 0.166763 -0.814943 0.018 Uiso 1 1 calc R U
C17 C -0.05208(14) 0.13843(7) -0.80578(4) 0.0146(2) Uani 1 1 d . .
H17A H -0.062617 0.084631 -0.829723 0.017 Uiso 1 1 calc R U
H17B H -0.163179 0.166297 -0.810648 0.017 Uiso 1 1 calc R U
C18 C -0.02599(14) 0.12118(6) -0.74698(4) 0.0150(2) Uani 1 1 d . .
H18A H 0.088210 0.095960 -0.741937 0.018 Uiso 1 1 calc R U
H18B H -0.120159 0.079919 -0.740503 0.018 Uiso 1 1 calc R U
C19 C -0.02905(14) 0.20087(6) -0.70488(4) 0.0153(2) Uani 1 1 d . .
H19A H 0.069888 0.241043 -0.709297 0.018 Uiso 1 1 calc R U
H19B H -0.140505 0.228129 -0.710511 0.018 Uiso 1 1 calc R U
C20 C -0.01300(14) 0.17705(6) -0.64780(4) 0.0151(2) Uani 1 1 d . .
H20A H -0.112669 0.136704 -0.644342 0.018 Uiso 1 1 calc R U
H20B H 0.096820 0.147973 -0.643530 0.018 Uiso 1 1 calc R U
C21 C -0.01110(14) 0.24960(7) -0.60180(4) 0.0159(2) Uani 1 1 d . .
C22 C 0.83234(13) 1.16011(7) 1.68889(4) 0.0141(2) Uani 1 1 d . .
C23 C 0.82123(13) 1.11374(6) 1.63117(4) 0.0141(2) Uani 1 1 d . .
C24 C 0.76198(15) 1.14820(7) 1.58516(4) 0.0178(2) Uani 1 1 d . .
H24 H 0.728122 1.204049 1.587967 0.021 Uiso 1 1 calc R U
C25 C 0.75443(15) 1.09739(7) 1.53490(4) 0.0201(2) Uani 1 1 d . .
H25 H 0.714068 1.120571 1.504344 0.024 Uiso 1 1 calc R U
C26 C 0.87444(15) 1.03054(7) 1.62435(4) 0.0178(2) Uani 1 1 d . .
H26 H 0.916337 1.005812 1.654109 0.021 Uiso 1 1 calc R U
C27 C 0.86423(15) 0.98490(7) 1.57260(4) 0.0192(2) Uani 1 1 d . .
H27 H 0.901923 0.929676 1.568362 0.023 Uiso 1 1 calc R U
C28 C -0.19616(15) 0.22114(7) -1.04607(4) 0.0210(2) Uani 1 1 d . .
H28 H -0.297642 0.188338 -1.039641 0.025 Uiso 1 1 calc R U
C29 C -0.19396(15) 0.25324(7) -1.09502(4) 0.0194(2) Uani 1 1 d . .
H29 H -0.292418 0.242688 -1.120377 0.023 Uiso 1 1 calc R U
C30 C -0.04311(14) 0.30124(6) -1.10563(4) 0.0137(2) Uani 1 1 d . .
C31 C -0.04233(14) 0.33401(6) -1.15990(4) 0.0138(2) Uani 1 1 d . .
C32 C 0.08447(16) 0.28134(9) -1.01802(5) 0.0262(3) Uani 1 1 d . .
H32 H 0.180477 0.291319 -0.991780 0.031 Uiso 1 1 calc R U
C33 C 0.09947(15) 0.31568(8) -1.06594(5) 0.0250(3) Uani 1 1 d . .
H33 H 0.203001 0.347794 -1.071455 0.030 Uiso 1 1 calc R U
C34 C 0.10956(16) 0.30592(7) -0.42413(4) 0.0207(2) Uani 1 1 d . .
H34 H 0.147157 0.250681 -0.428735 0.025 Uiso 1 1 calc R U
C35 C 0.14125(15) 0.35478(7) -0.37350(4) 0.0185(2) Uani 1 1 d . .
H35 H 0.195698 0.331851 -0.344634 0.022 Uiso 1 1 calc R U
C36 C 0.09070(14) 0.43833(6) -0.36644(4) 0.0145(2) Uani 1 1 d . .
C37 C 0.12651(14) 0.48870(7) -0.31009(4) 0.0146(2) Uani 1 1 d . .
C38 C -0.02264(15) 0.41517(7) -0.45967(4) 0.0192(2) Uani 1 1 d . .
H38 H -0.080939 0.435656 -0.488899 0.023 Uiso 1 1 calc R U
C39 C 0.00844(14) 0.46957(7) -0.41087(4) 0.0168(2) Uani 1 1 d . .
H39 H -0.024920 0.525508 -0.407978 0.020 Uiso 1 1 calc R U
C40 C 0.41760(15) 0.61666(8) -0.02015(5) 0.0254(3) Uani 1 1 d . .
H40 H 0.512950 0.626642 0.006306 0.030 Uiso 1 1 calc R U
C41 C 0.43378(15) 0.65127(8) -0.06795(5) 0.0238(3) Uani 1 1 d . .
H41 H 0.537325 0.683636 -0.073147 0.029 Uiso 1 1 calc R U
C42 C 0.29226(14) 0.63666(6) -0.10800(4) 0.0137(2) Uani 1 1 d . .
C43 C 0.29487(14) 0.66986(6) -0.16213(4) 0.0138(2) Uani 1 1 d . .
C44 C 0.13730(15) 0.55607(7) -0.04896(4) 0.0202(2) Uani 1 1 d . .
H44 H 0.035610 0.523205 -0.042780 0.024 Uiso 1 1 calc R U
C45 C 0.14099(15) 0.58828(7) -0.09791(4) 0.0189(2) Uani 1 1 d . .
H45 H 0.043401 0.577552 -0.123565 0.023 Uiso 1 1 calc R U
C46 C 0.53296(15) 0.76992(7) 0.53592(4) 0.0198(2) Uani 1 1 d . .
H46 H 0.557018 0.796774 0.506028 0.024 Uiso 1 1 calc R U
C47 C 0.53109(14) 0.81973(7) 0.58617(4) 0.0173(2) Uani 1 1 d . .
H47 H 0.549661 0.878708 0.589465 0.021 Uiso 1 1 calc R U
C48 C 0.50097(14) 0.77987(7) 0.63145(4) 0.0148(2) Uani 1 1 d . .
C49 C 0.50625(13) 0.82597(7) 0.68899(4) 0.0146(2) Uani 1 1 d . .
C50 C 0.46979(17) 0.69184(7) 0.62395(5) 0.0231(2) Uani 1 1 d . .
H50 H 0.449222 0.663097 0.653298 0.028 Uiso 1 1 calc R U
C51 C 0.46966(18) 0.64724(7) 0.57216(5) 0.0262(3) Uani 1 1 d . .
H51 H 0.446270 0.588411 0.567460 0.031 Uiso 1 1 calc R U
C52 C 0.63337(14) 1.00315(6) 0.83846(4) 0.0136(2) Uani 1 1 d . .
C53 C 0.62972(14) 0.96992(6) 0.89253(4) 0.0135(2) Uani 1 1 d . .
C54 C 0.47659(15) 0.92311(7) 0.90263(4) 0.0191(2) Uani 1 1 d . .
H54 H 0.378606 0.913667 0.877065 0.023 Uiso 1 1 calc R U
C55 C 0.47119(15) 0.89046(7) 0.95142(4) 0.0207(2) Uani 1 1 d . .
H55 H 0.368046 0.858548 0.957499 0.025 Uiso 1 1 calc R U
C56 C 0.77155(15) 0.98263(8) 0.93249(5) 0.0249(3) Uani 1 1 d . .
H56 H 0.876591 1.013919 0.927342 0.030 Uiso 1 1 calc R U
C57 C 0.75354(15) 0.94782(9) 0.98014(5) 0.0262(3) Uani 1 1 d . .
H57 H 0.849193 0.956608 1.006525 0.031 Uiso 1 1 calc R U
H11C H 0.8820(19) 1.0559(9) 0.8509(6) 0.024(3) Uiso 1 1 d . .
H11D H 0.7899(19) 1.0664(9) 0.7988(6) 0.025(3) Uiso 1 1 d . .
H8 H 0.495(2) 0.6160(11) 0.4698(7) 0.056(5) Uiso 1 1 d . .

loop_
_atom_site_aniso_label
_atom_site_aniso_U_11
_atom_site_aniso_U_22
_atom_site_aniso_U_33
_atom_site_aniso_U_23
_atom_site_aniso_U_13
_atom_site_aniso_U_12
O1 0.0363(5) 0.0150(4) 0.0097(4) -0.0001(3) -0.0031(3) 0.0042(3)
O2 0.0171(4) 0.0261(4) 0.0117(4) 0.0060(3) -0.0019(3) -0.0033(3)
O3 0.0185(4) 0.0330(5) 0.0157(4) 0.0095(3) -0.0008(3) -0.0064(3)
O4 0.0361(5) 0.0161(4) 0.0148(4) 0.0015(3) -0.0017(3) 0.0079(3)
O5 0.0166(4) 0.0258(4) 0.0122(4) 0.0057(3) -0.0013(3) -0.0030(3)
O6 0.0341(4) 0.0153(4) 0.0152(4) 0.0015(3) -0.0006(3) 0.0063(3)
O7 0.0190(4) 0.0340(5) 0.0160(4) 0.0095(3) -0.0013(3) -0.0068(3)
O8 0.0401(5) 0.0161(4) 0.0106(4) -0.0002(3) -0.0021(3) 0.0075(3)
O9 0.0172(4) 0.0256(4) 0.0119(4) 0.0059(3) -0.0016(3) -0.0032(3)
O10 0.0470(5) 0.0151(4) 0.0095(4) 0.0004(3) 0.0015(3) 0.0026(3)
O11 0.0184(4) 0.0324(5) 0.0165(4) 0.0096(3) -0.0007(3) -0.0060(3)
O12 0.0482(5) 0.0148(4) 0.0150(4) 0.0020(3) -0.0026(3) 0.0049(4)
O13 0.0283(4) 0.0207(4) 0.0116(4) 0.0037(3) -0.0005(3) 0.0049(3)
O14 0.0193(4) 0.0198(4) 0.0111(4) 0.0010(3) -0.0027(3) 0.0009(3)
O15 0.0307(4) 0.0195(4) 0.0116(4) 0.0043(3) -0.0007(3) 0.0031(3)
O16 0.0212(4) 0.0199(4) 0.0107(4) 0.0011(3) -0.0038(3) 0.0004(3)
O17 0.0316(4) 0.0210(4) 0.0115(4) 0.0052(3) 0.0008(3) 0.0039(3)
O18 0.0196(4) 0.0202(4) 0.0107(4) 0.0013(3) -0.0031(3) 0.0008(3)
N1 0.0256(5) 0.0167(5) 0.0091(4) -0.0005(3) -0.0006(4) 0.0032(4)
N2 0.0245(5) 0.0171(5) 0.0125(4) 0.0004(3) 0.0006(3) 0.0029(4)
N3 0.0187(4) 0.0214(5) 0.0124(4) 0.0045(4) 0.0005(3) -0.0001(4)
N4 0.0187(5) 0.0226(5) 0.0111(4) 0.0064(4) 0.0003(3) 0.0001(4)
N5 0.0298(5) 0.0158(4) 0.0125(4) 0.0006(3) 0.0021(4) 0.0003(4)
N6 0.0286(5) 0.0152(5) 0.0093(4) 0.0002(3) -0.0012(4) 0.0030(4)
N7 0.0184(4) 0.0215(5) 0.0127(4) 0.0043(4) 0.0008(3) -0.0004(4)
N8 0.0194(5) 0.0218(5) 0.0103(4) 0.0061(4) 0.0000(3) 0.0008(4)
N9 0.0273(5) 0.0159(5) 0.0089(4) 0.0003(3) -0.0007(4) 0.0031(4)
N10 0.0322(5) 0.0183(5) 0.0130(4) 0.0000(4) -0.0011(4) 0.0076(4)
N11 0.0183(5) 0.0221(5) 0.0106(4) 0.0063(4) 0.0000(4) 0.0008(4)
N12 0.0186(4) 0.0217(5) 0.0128(4) 0.0043(4) 0.0005(3) -0.0003(4)
C1 0.0183(5) 0.0154(5) 0.0121(5) 0.0024(4) 0.0011(4) 0.0013(4)
C2 0.0196(5) 0.0138(5) 0.0110(5) 0.0011(4) 0.0005(4) 0.0014(4)
C3 0.0190(5) 0.0140(5) 0.0110(5) 0.0014(4) 0.0000(4) 0.0012(4)
C4 0.0193(5) 0.0141(5) 0.0112(5) 0.0022(4) 0.0007(4) -0.0002(4)
C5 0.0175(5) 0.0145(5) 0.0101(5) 0.0008(4) -0.0001(4) 0.0001(4)
C6 0.0152(5) 0.0186(5) 0.0106(5) 0.0031(4) -0.0009(4) 0.0005(4)
C7 0.0146(5) 0.0158(5) 0.0120(5) 0.0015(4) -0.0002(4) 0.0024(4)
C8 0.0149(5) 0.0160(5) 0.0126(5) 0.0018(4) 0.0000(4) 0.0018(4)
C9 0.0159(5) 0.0193(5) 0.0102(5) 0.0030(4) -0.0008(4) 0.0011(4)
C10 0.0186(5) 0.0152(5) 0.0106(5) 0.0014(4) 0.0005(4) 0.0003(4)
C11 0.0214(5) 0.0140(5) 0.0119(5) 0.0023(4) 0.0014(4) 0.0000(4)
C12 0.0212(5) 0.0145(5) 0.0116(5) 0.0013(4) 0.0014(4) 0.0018(4)
C13 0.0216(5) 0.0136(5) 0.0122(5) 0.0016(4) 0.0022(4) 0.0022(4)
C14 0.0200(5) 0.0158(5) 0.0121(5) 0.0017(4) 0.0022(4) 0.0023(4)
C15 0.0153(5) 0.0159(5) 0.0123(5) 0.0026(4) 0.0002(4) 0.0023(4)
C16 0.0154(5) 0.0189(5) 0.0110(5) 0.0033(4) -0.0005(4) 0.0006(4)
C17 0.0174(5) 0.0159(5) 0.0100(5) 0.0010(4) -0.0001(4) 0.0004(4)
C18 0.0199(5) 0.0138(5) 0.0114(5) 0.0023(4) 0.0008(4) 0.0003(4)
C19 0.0200(5) 0.0145(5) 0.0113(5) 0.0018(4) 0.0000(4) 0.0020(4)
C20 0.0201(5) 0.0140(5) 0.0112(5) 0.0016(4) -0.0001(4) 0.0021(4)
C21 0.0195(5) 0.0160(5) 0.0121(5) 0.0021(4) -0.0014(4) 0.0033(4)
C22 0.0144(5) 0.0170(5) 0.0110(5) 0.0024(4) 0.0008(4) 0.0007(4)
C23 0.0152(5) 0.0147(5) 0.0121(5) 0.0008(4) 0.0017(4) -0.0010(4)
C24 0.0247(5) 0.0145(5) 0.0142(5) 0.0009(4) 0.0005(4) 0.0054(4)
C25 0.0289(6) 0.0192(5) 0.0127(5) 0.0034(4) -0.0011(4) 0.0066(4)
C26 0.0251(5) 0.0154(5) 0.0135(5) 0.0044(4) -0.0006(4) 0.0026(4)
C27 0.0283(6) 0.0135(5) 0.0160(5) 0.0016(4) 0.0006(4) 0.0042(4)
C28 0.0205(5) 0.0258(6) 0.0161(5) 0.0057(4) -0.0006(4) -0.0080(4)
C29 0.0189(5) 0.0239(6) 0.0141(5) 0.0030(4) -0.0037(4) -0.0036(4)
C30 0.0169(5) 0.0134(5) 0.0109(5) 0.0010(4) 0.0014(4) 0.0021(4)
C31 0.0185(5) 0.0124(5) 0.0101(5) -0.0005(4) 0.0010(4) 0.0041(4)
C32 0.0185(6) 0.0437(7) 0.0167(6) 0.0125(5) -0.0054(4) -0.0069(5)
C33 0.0168(5) 0.0405(7) 0.0185(6) 0.0129(5) -0.0020(4) -0.0085(5)
C34 0.0315(6) 0.0139(5) 0.0169(5) 0.0014(4) 0.0027(4) 0.0039(4)
C35 0.0252(6) 0.0167(5) 0.0140(5) 0.0045(4) 0.0004(4) 0.0028(4)
C36 0.0170(5) 0.0149(5) 0.0118(5) 0.0019(4) 0.0031(4) -0.0005(4)
C37 0.0163(5) 0.0168(5) 0.0109(5) 0.0030(4) 0.0020(4) 0.0011(4)
C38 0.0286(6) 0.0166(5) 0.0123(5) 0.0031(4) -0.0005(4) 0.0013(4)
C39 0.0239(5) 0.0130(5) 0.0135(5) 0.0019(4) 0.0013(4) 0.0024(4)
C40 0.0193(6) 0.0418(7) 0.0153(5) 0.0112(5) -0.0045(4) -0.0063(5)
C41 0.0174(5) 0.0369(7) 0.0175(6) 0.0106(5) -0.0016(4) -0.0076(5)
C42 0.0169(5) 0.0134(5) 0.0106(5) 0.0004(4) 0.0008(4) 0.0025(4)
C43 0.0185(5) 0.0124(5) 0.0100(5) -0.0016(4) 0.0005(4) 0.0040(4)
C44 0.0202(5) 0.0238(6) 0.0160(5) 0.0050(4) -0.0003(4) -0.0062(4)
C45 0.0185(5) 0.0220(6) 0.0148(5) 0.0023(4) -0.0040(4) -0.0029(4)
C46 0.0288(6) 0.0195(5) 0.0123(5) 0.0042(4) 0.0020(4) 0.0061(4)
C47 0.0235(5) 0.0140(5) 0.0147(5) 0.0024(4) 0.0016(4) 0.0023(4)
C48 0.0161(5) 0.0160(5) 0.0123(5) 0.0011(4) -0.0003(4) 0.0033(4)
C49 0.0145(5) 0.0180(5) 0.0115(5) 0.0030(4) 0.0004(4) 0.0015(4)
C50 0.0382(7) 0.0164(5) 0.0153(5) 0.0048(4) 0.0019(5) 0.0021(5)
C51 0.0459(7) 0.0135(5) 0.0184(6) 0.0007(4) -0.0016(5) 0.0029(5)
C52 0.0185(5) 0.0117(5) 0.0102(5) -0.0011(4) 0.0010(4) 0.0038(4)
C53 0.0168(5) 0.0135(5) 0.0101(5) 0.0008(4) 0.0011(4) 0.0029(4)
C54 0.0187(5) 0.0230(6) 0.0144(5) 0.0028(4) -0.0040(4) -0.0034(4)
C55 0.0200(5) 0.0254(6) 0.0161(5) 0.0056(4) -0.0005(4) -0.0076(4)
C56 0.0163(5) 0.0408(7) 0.0181(6) 0.0121(5) -0.0024(4) -0.0084(5)
C57 0.0191(6) 0.0436(7) 0.0161(6) 0.0123(5) -0.0054(4) -0.0077(5)

loop_
_atom_type_symbol
_atom_type_description
_atom_type_scat_dispersion_real
_atom_type_scat_dispersion_imag
_atom_type_scat_source
C C 0.0033 0.0016 'International Tables Vol C Tables 4.2.6.8 and 6.1.1.4'
H H 0.0000 0.0000 'International Tables Vol C Tables 4.2.6.8 and 6.1.1.4'
N N 0.0061 0.0033 'International Tables Vol C Tables 4.2.6.8 and 6.1.1.4'
O O 0.0106 0.0060 'International Tables Vol C Tables 4.2.6.8 and 6.1.1.4'

loop_
_geom_angle_atom_site_label_1
_geom_angle_atom_site_label_2
_geom_angle_atom_site_label_3
_geom_angle
C1 O1 H1 112.0(9)
C7 O2 H2 109.3(9)
C8 O5 H5 109.8(9)
C14 O8 H8 113.1(11)
C15 O9 H9 110.4(9)
C21 O10 H10 112.1(9)
C22 N1 H1A 117.7(9)
C22 N1 H1B 123.1(9)
H1A N1 H1B 118.7(13)
C25 N2 C27 117.91(9)
C32 N3 C28 116.95(9)
C31 N4 H4C 119.3(10)
C31 N4 H4D 124.3(9)
H4C N4 H4D 116.4(13)
C38 N5 C34 117.89(9)
C37 N6 H6C 118.0(9)
C37 N6 H6D 123.8(9)
H6C N6 H6D 118.0(13)
C40 N7 C44 117.05(9)
C43 N8 H8A 120.6(9)
C43 N8 H8B 124.1(9)
H8A N8 H8B 115.2(13)
C49 N9 H9C 123.5(9)
C49 N9 H9D 117.7(9)
H9C N9 H9D 117.7(12)
C46 N10 C51 117.85(9)
C52 N11 H11C 124.6(9)
C52 N11 H11D 120.5(10)
H11C N11 H11D 114.8(13)
C57 N12 C55 116.89(9)
O4 C1 O1 123.10(9)
O4 C1 C2 125.10(9)
O1 C1 C2 111.80(9)
C1 C2 C3 116.28(9)
C1 C2 H2A 108.2
C3 C2 H2A 108.2
C1 C2 H2B 108.2
C3 C2 H2B 108.2
H2A C2 H2B 107.4
C2 C3 C4 110.32(8)
C2 C3 H3A 109.6
C4 C3 H3A 109.6
C2 C3 H3B 109.6
C4 C3 H3B 109.6
H3A C3 H3B 108.1
C5 C4 C3 113.95(9)
C5 C4 H4A 108.8
C3 C4 H4A 108.8
C5 C4 H4B 108.8
C3 C4 H4B 108.8
H4A C4 H4B 107.7
C6 C5 C4 111.42(8)
C6 C5 H5A 109.3
C4 C5 H5A 109.3
C6 C5 H5B 109.3
C4 C5 H5B 109.3
H5A C5 H5B 108.0
C7 C6 C5 116.94(8)
C7 C6 H6A 108.1
C5 C6 H6A 108.1
C7 C6 H6B 108.1
C5 C6 H6B 108.1
H6A C6 H6B 107.3
O3 C7 O2 122.47(9)
O3 C7 C6 121.50(9)
O2 C7 C6 116.02(9)
O7 C8 O5 122.71(10)
O7 C8 C9 121.16(9)
O5 C8 C9 116.13(9)
C8 C9 C10 117.53(9)
C8 C9 H9A 107.9
C10 C9 H9A 107.9
C8 C9 H9B 107.9
C10 C9 H9B 107.9
H9A C9 H9B 107.2
C9 C10 C11 110.79(8)
C9 C10 H10A 109.5
C11 C10 H10A 109.5
C9 C10 H10B 109.5
C11 C10 H10B 109.5
H10A C10 H10B 108.1
C10 C11 C12 113.56(9)
C10 C11 H11A 108.9
C12 C11 H11A 108.9
C10 C11 H11B 108.9
C12 C11 H11B 108.9
H11A C11 H11B 107.7
C13 C12 C11 110.94(8)
C13 C12 H12A 109.5
C11 C12 H12A 109.5
C13 C12 H12B 109.5
C11 C12 H12B 109.5
H12A C12 H12B 108.0
C14 C13 C12 115.45(9)
C14 C13 H13A 108.4
C12 C13 H13A 108.4
C14 C13 H13B 108.4
C12 C13 H13B 108.4
H13A C13 H13B 107.5
O6 C14 O8 123.39(9)
O6 C14 C13 124.40(9)
O8 C14 C13 112.21(9)
O11 C15 O9 122.65(9)
O11 C15 C16 121.71(9)
O9 C15 C16 115.64(9)
C15 C16 C17 116.31(9)
C15 C16 H16A 108.2
C17 C16 H16A 108.2
C15 C16 H16B 108.2
C17 C16 H16B 108.2
H16A C16 H16B 107.4
C16 C17 C18 112.02(8)
C16 C17 H17A 109.2
C18 C17 H17A 109.2
C16 C17 H17B 109.2
C18 C17 H17B 109.2
H17A C17 H17B 107.9
C17 C18 C19 113.99(8)
C17 C18 H18A 108.8
C19 C18 H18A 108.8
C17 C18 H18B 108.8
C19 C18 H18B 108.8
H18A C18 H18B 107.6
C20 C19 C18 110.37(8)
C20 C19 H19A 109.6
C18 C19 H19A 109.6
C20 C19 H19B 109.6
C18 C19 H19B 109.6
H19A C19 H19B 108.1
C21 C20 C19 116.39(9)
C21 C20 H20A 108.2
C19 C20 H20A 108.2
C21 C20 H20B 108.2
C19 C20 H20B 108.2
H20A C20 H20B 107.3
O12 C21 O10 123.29(10)
O12 C21 C20 124.82(9)
O10 C21 C20 111.89(9)
O13 C22 N1 123.34(10)
O13 C22 C23 118.89(9)
N1 C22 C23 117.76(9)
C26 C23 C24 118.09(9)
C26 C23 C22 116.90(9)
C24 C23 C22 125.01(9)
C25 C24 C23 118.72(10)
C25 C24 H24 120.6
C23 C24 H24 120.6
N2 C25 C24 123.23(10)
N2 C25 H25 118.4
C24 C25 H25 118.4
C27 C26 C23 119.23(10)
C27 C26 H26 120.4
C23 C26 H26 120.4
N2 C27 C26 122.77(10)
N2 C27 H27 118.6
C26 C27 H27 118.6
N3 C28 C29 123.60(10)
N3 C28 H28 118.2
C29 C28 H28 118.2
C30 C29 C28 119.05(10)
C30 C29 H29 120.5
C28 C29 H29 120.5
C29 C30 C33 117.93(10)
C29 C30 C31 118.06(9)
C33 C30 C31 124.01(10)
O14 C31 N4 123.45(10)
O14 C31 C30 119.15(9)
N4 C31 C30 117.40(9)
N3 C32 C33 123.59(10)
N3 C32 H32 118.2
C33 C32 H32 118.2
C32 C33 C30 118.88(10)
C32 C33 H33 120.6
C30 C33 H33 120.6
N5 C34 C35 122.68(10)
N5 C34 H34 118.7
C35 C34 H34 118.7
C34 C35 C36 119.29(10)
C34 C35 H35 120.4
C36 C35 H35 120.4
C35 C36 C39 118.18(9)
C35 C36 C37 117.18(9)
C39 C36 C37 124.63(9)
O15 C37 N6 123.36(10)
O15 C37 C36 118.86(9)
N6 C37 C36 117.77(9)
N5 C38 C39 123.39(10)
N5 C38 H38 118.3
C39 C38 H38 118.3
C38 C39 C36 118.53(10)
C38 C39 H39 120.7
C36 C39 H39 120.7
N7 C40 C41 123.59(10)
N7 C40 H40 118.2
C41 C40 H40 118.2
C40 C41 C42 118.85(10)
C40 C41 H41 120.6
C42 C41 H41 120.6
C45 C42 C41 118.02(10)
C45 C42 C43 118.16(9)
C41 C42 C43 123.82(9)
O16 C43 N8 123.44(10)
O16 C43 C42 119.02(9)
N8 C43 C42 117.54(9)
N7 C44 C45 123.47(10)
N7 C44 H44 118.3
C45 C44 H44 118.3
C42 C45 C44 119.02(10)
C42 C45 H45 120.5
C44 C45 H45 120.5
N10 C46 C47 123.02(10)
N10 C46 H46 118.5
C47 C46 H46 118.5
C46 C47 C48 118.92(10)
C46 C47 H47 120.5
C48 C47 H47 120.5
C50 C48 C47 118.07(10)
C50 C48 C49 117.59(9)
C47 C48 C49 124.31(9)
O17 C49 N9 123.71(10)
O17 C49 C48 118.84(9)
N9 C49 C48 117.44(9)
C51 C50 C48 119.23(10)
C51 C50 H50 120.4
C48 C50 H50 120.4
N10 C51 C50 122.88(11)
N10 C51 H51 118.6
C50 C51 H51 118.6
O18 C52 N11 123.33(10)
O18 C52 C53 118.96(9)
N11 C52 C53 117.71(9)
C54 C53 C56 117.89(10)
C54 C53 C52 117.97(9)
C56 C53 C52 124.14(10)
C53 C54 C55 119.12(10)
C53 C54 H54 120.4
C55 C54 H54 120.4
N12 C55 C54 123.53(10)
N12 C55 H55 118.2
C54 C55 H55 118.2
C57 C56 C53 118.89(10)
C57 C56 H56 120.6
C53 C56 H56 120.6
N12 C57 C56 123.67(10)
N12 C57 H57 118.2
C56 C57 H57 118.2

loop_
_geom_bond_atom_site_label_1
_geom_bond_atom_site_label_2
_geom_bond_distance
O1 C1 1.3219(13)
O1 H1 0.938(15)
O2 C7 1.3228(13)
O2 H2 0.910(15)
O3 C7 1.2206(13)
O4 C1 1.2189(13)
O5 C8 1.3214(13)
O5 H5 0.902(15)
O6 C14 1.2186(13)
O7 C8 1.2213(13)
O8 C14 1.3197(13)
O8 H8 0.930(18)
O9 C15 1.3206(13)
O9 H9 0.911(15)
O10 C21 1.3173(13)
O10 H10 0.938(15)
O11 C15 1.2208(13)
O12 C21 1.2160(13)
O13 C22 1.2343(13)
O14 C31 1.2390(13)
O15 C37 1.2338(13)
O16 C43 1.2400(13)
O17 C49 1.2335(13)
O18 C52 1.2395(13)
N1 C22 1.3346(14)
N1 H1A 0.856(8)
N1 H1B 0.863(8)
N2 C25 1.3339(14)
N2 C27 1.3423(14)
N3 C32 1.3348(15)
N3 C28 1.3389(14)
N4 C31 1.3331(14)
N4 H4C 0.846(8)
N4 H4D 0.865(8)
N5 C38 1.3344(14)
N5 C34 1.3420(14)
N6 C37 1.3337(14)
N6 H6C 0.860(8)
N6 H6D 0.858(8)
N7 C40 1.3352(15)
N7 C44 1.3411(14)
N8 C43 1.3320(14)
N8 H8A 0.846(8)
N8 H8B 0.864(8)
N9 C49 1.3343(14)
N9 H9C 0.860(8)
N9 H9D 0.858(8)
N10 C46 1.3365(15)
N10 C51 1.3404(15)
N11 C52 1.3345(14)
N11 H11C 0.890(15)
N11 H11D 0.845(14)
N12 C57 1.3351(15)
N12 C55 1.3398(14)
C1 C2 1.5122(14)
C2 C3 1.5224(14)
C2 H2A 0.9700
C2 H2B 0.9700
C3 C4 1.5347(14)
C3 H3A 0.9700
C3 H3B 0.9700
C4 C5 1.5317(14)
C4 H4A 0.9700
C4 H4B 0.9700
C5 C6 1.5270(14)
C5 H5A 0.9700
C5 H5B 0.9700
C6 C7 1.5075(14)
C6 H6A 0.9700
C6 H6B 0.9700
C8 C9 1.5060(14)
C9 C10 1.5257(14)
C9 H9A 0.9700
C9 H9B 0.9700
C10 C11 1.5298(14)
C10 H10A 0.9700
C10 H10B 0.9700
C11 C12 1.5330(14)
C11 H11A 0.9700
C11 H11B 0.9700
C12 C13 1.5190(14)
C12 H12A 0.9700
C12 H12B 0.9700
C13 C14 1.5126(14)
C13 H13A 0.9700
C13 H13B 0.9700
C15 C16 1.5085(14)
C16 C17 1.5263(14)
C16 H16A 0.9700
C16 H16B 0.9700
C17 C18 1.5302(14)
C17 H17A 0.9700
C17 H17B 0.9700
C18 C19 1.5336(14)
C18 H18A 0.9700
C18 H18B 0.9700
C19 C20 1.5210(14)
C19 H19A 0.9700
C19 H19B 0.9700
C20 C21 1.5111(14)
C20 H20A 0.9700
C20 H20B 0.9700
C22 C23 1.5214(14)
C23 C26 1.3917(15)
C23 C24 1.3935(15)
C24 C25 1.3928(15)
C24 H24 0.9300
C25 H25 0.9300
C26 C27 1.3881(15)
C26 H26 0.9300
C27 H27 0.9300
C28 C29 1.3862(15)
C28 H28 0.9300
C29 C30 1.3842(15)
C29 H29 0.9300
C30 C33 1.3924(15)
C30 C31 1.5148(14)
C32 C33 1.3877(16)
C32 H32 0.9300
C33 H33 0.9300
C34 C35 1.3889(15)
C34 H34 0.9300
C35 C36 1.3904(15)
C35 H35 0.9300
C36 C39 1.3944(14)
C36 C37 1.5202(14)
C38 C39 1.3924(15)
C38 H38 0.9300
C39 H39 0.9300
C40 C41 1.3881(16)
C40 H40 0.9300
C41 C42 1.3926(15)
C41 H41 0.9300
C42 C45 1.3860(15)
C42 C43 1.5151(14)
C44 C45 1.3873(15)
C44 H44 0.9300
C45 H45 0.9300
C46 C47 1.3907(15)
C46 H46 0.9300
C47 C48 1.3918(14)
C47 H47 0.9300
C48 C50 1.3883(15)
C48 C49 1.5183(14)
C50 C51 1.3871(16)
C50 H50 0.9300
C51 H51 0.9300
C52 C53 1.5144(14)
C53 C54 1.3841(15)
C53 C56 1.3924(15)
C54 C55 1.3878(15)
C54 H54 0.9300
C55 H55 0.9300
C56 C57 1.3880(16)
C56 H56 0.9300
C57 H57 0.9300

loop_
_geom_torsion_atom_site_label_1
_geom_torsion_atom_site_label_2
_geom_torsion_atom_site_label_3
_geom_torsion_atom_site_label_4
_geom_torsion
O4 C1 C2 C3 8.82(16)
O1 C1 C2 C3 -170.45(9)
C1 C2 C3 C4 177.46(9)
C2 C3 C4 C5 -178.25(8)
C3 C4 C5 C6 66.98(11)
C4 C5 C6 C7 178.22(9)
C5 C6 C7 O3 -173.32(10)
C5 C6 C7 O2 7.49(14)
O7 C8 C9 C10 -172.50(10)
O5 C8 C9 C10 8.46(14)
C8 C9 C10 C11 175.64(9)
C9 C10 C11 C12 64.19(11)
C10 C11 C12 C13 -176.49(9)
C11 C12 C13 C14 179.45(9)
C12 C13 C14 O6 6.37(15)
C12 C13 C14 O8 -173.67(9)
O11 C15 C16 C17 -173.07(10)
O9 C15 C16 C17 7.47(13)
C15 C16 C17 C18 178.74(9)
C16 C17 C18 C19 65.48(12)
C17 C18 C19 C20 176.76(8)
C18 C19 C20 C21 179.05(9)
C19 C20 C21 O12 -6.46(16)
C19 C20 C21 O10 174.31(9)
O13 C22 C23 C26 -6.47(14)
N1 C22 C23 C26 172.81(10)
O13 C22 C23 C24 173.42(10)
N1 C22 C23 C24 -7.30(15)
C26 C23 C24 C25 1.59(16)
C22 C23 C24 C25 -178.30(10)
C27 N2 C25 C24 -1.50(17)
C23 C24 C25 N2 -0.40(17)
C24 C23 C26 C27 -0.92(16)
C22 C23 C26 C27 178.98(9)
C25 N2 C27 C26 2.23(17)
C23 C26 C27 N2 -1.04(17)
C32 N3 C28 C29 -0.64(18)
N3 C28 C29 C30 0.87(18)
C28 C29 C30 C33 -0.64(17)
C28 C29 C30 C31 178.71(10)
C29 C30 C31 O14 1.99(15)
C33 C30 C31 O14 -178.71(11)
C29 C30 C31 N4 -177.75(10)
C33 C30 C31 N4 1.55(16)
C28 N3 C32 C33 0.22(19)
N3 C32 C33 C30 0.0(2)
C29 C30 C33 C32 0.26(18)
C31 C30 C33 C32 -179.05(11)
C38 N5 C34 C35 1.45(17)
N5 C34 C35 C36 -1.94(17)
C34 C35 C36 C39 0.42(15)
C34 C35 C36 C37 179.33(10)
C35 C36 C37 O15 -12.06(14)
C39 C36 C37 O15 166.77(10)
C35 C36 C37 N6 167.36(10)
C39 C36 C37 N6 -13.82(15)
C34 N5 C38 C39 0.56(16)
N5 C38 C39 C36 -1.99(17)
C35 C36 C39 C38 1.41(15)
C37 C36 C39 C38 -177.40(10)
C44 N7 C40 C41 0.27(19)
N7 C40 C41 C42 -0.2(2)
C40 C41 C42 C45 0.29(17)
C40 C41 C42 C43 -179.09(11)
C45 C42 C43 O16 1.83(14)
C41 C42 C43 O16 -178.79(10)
C45 C42 C43 N8 -178.10(10)
C41 C42 C43 N8 1.28(15)
C40 N7 C44 C45 -0.52(17)
C41 C42 C45 C44 -0.51(16)
C43 C42 C45 C44 178.90(10)
N7 C44 C45 C42 0.65(18)
C51 N10 C46 C47 -0.87(17)
N10 C46 C47 C48 2.05(17)
C46 C47 C48 C50 -1.51(16)
C46 C47 C48 C49 176.28(10)
C50 C48 C49 O17 16.85(15)
C47 C48 C49 O17 -160.96(10)
C50 C48 C49 N9 -164.10(10)
C47 C48 C49 N9 18.10(15)
C47 C48 C50 C51 -0.04(17)
C49 C48 C50 C51 -177.98(11)
C46 N10 C51 C50 -0.81(19)
C48 C50 C51 N10 1.3(2)
O18 C52 C53 C54 1.24(15)
N11 C52 C53 C54 -178.64(10)
O18 C52 C53 C56 -179.54(11)
N11 C52 C53 C56 0.58(16)
C56 C53 C54 C55 -0.56(17)
C52 C53 C54 C55 178.71(10)
C57 N12 C55 C54 -0.61(17)
C53 C54 C55 N12 0.77(18)
C54 C53 C56 C57 0.27(18)
C52 C53 C56 C57 -178.96(11)
C55 N12 C57 C56 0.29(19)
C53 C56 C57 N12 -0.1(2)
